data_7105758
loop_
_publ_author_name
'Kinkini Roy'
'Chun Wang'
'Mark Smith'
'Mahender Dewal'
'Arief Wibowo'
'Julius Brown'
'Shuguo Ma'
'Linda Shimizu'

_publ_section_title
;
 Guest induced transformations of assembled pyridyl bis-urea macrocycles
;
_journal_name_full Chem.Commun.
_journal_page_first 277
_journal_paper_doi 10.1039/c0cc01952f
_journal_volume 47
_journal_year 2011
_chemical_formula_moiety 'C16 H18 N6 O2, 2(C2 H3 F3 O)'
_chemical_formula_sum 'C20 H24 F6 N6 O4'
_chemical_formula_weight 526.45
_chemical_name_systematic
;
?
;
_space_group_IT_number 2
_symmetry_cell_setting triclinic
_symmetry_space_group_name_Hall '-P 1'
_symmetry_space_group_name_H-M 'P -1'
_atom_sites_solution_hydrogens geom
_atom_sites_solution_primary direct
_atom_sites_solution_secondary difmap
_audit_creation_method SHELXL-97
_cell_angle_alpha 93.970(5)
_cell_angle_beta 100.219(5)
_cell_angle_gamma 95.594(5)
_cell_formula_units_Z 1
_cell_length_a 4.6955(12)
_cell_length_b 9.632(3)
_cell_length_c 12.775(3)
_cell_measurement_reflns_used 1146
_cell_measurement_temperature 150(2)
_cell_measurement_theta_max 24.632
_cell_measurement_theta_min 2.133
_cell_volume 563.7(3)
_computing_cell_refinement 'SAINT-Plus Version 6.45 (Bruker, 2001)'
_computing_data_collection 'SMART Version 5.625 (Bruker, 2001)'
_computing_data_reduction 'SAINT-Plus Version 6.45 (Bruker, 2001)'
_computing_molecular_graphics various
_computing_publication_material 'SHELXTL Version 6.14 (Bruker, 2000)'
_computing_structure_refinement 'SHELXL-97 (Sheldrick, 1997)'
_computing_structure_solution 'SHELXS-97 (Sheldrick, 1990)'
_diffrn_ambient_temperature 150(2)
_diffrn_measured_fraction_theta_full 0.997
_diffrn_measured_fraction_theta_max 0.997
_diffrn_measurement_device_type 'Bruker SMART APEX CCD diffractometer'
_diffrn_measurement_method 'omega scans'
_diffrn_radiation_monochromator graphite
_diffrn_radiation_source 'fine-focus sealed tube'
_diffrn_radiation_type MoK\a
_diffrn_radiation_wavelength 0.71073
_diffrn_reflns_av_R_equivalents 0.0583
_diffrn_reflns_av_sigmaI/netI 0.0656
_diffrn_reflns_limit_h_max 5
_diffrn_reflns_limit_h_min -5
_diffrn_reflns_limit_k_max 11
_diffrn_reflns_limit_k_min -11
_diffrn_reflns_limit_l_max 15
_diffrn_reflns_limit_l_min -15
_diffrn_reflns_number 5796
_diffrn_reflns_theta_full 24.94
_diffrn_reflns_theta_max 24.94
_diffrn_reflns_theta_min 1.63
_exptl_absorpt_coefficient_mu 0.142
_exptl_absorpt_correction_T_max 1.0000
_exptl_absorpt_correction_T_min 0.6732
_exptl_absorpt_correction_type multi-scan
_exptl_absorpt_process_details 'SADABS Version 2.05 (Bruker, 2001)'
_exptl_crystal_colour colorless
_exptl_crystal_density_diffrn 1.551
_exptl_crystal_density_method 'not measured'
_exptl_crystal_description needle
_exptl_crystal_F_000 272
_exptl_crystal_size_max 0.60
_exptl_crystal_size_mid 0.06
_exptl_crystal_size_min 0.04
_refine_diff_density_max 0.620
_refine_diff_density_min -0.374
_refine_diff_density_rms 0.068
_refine_ls_extinction_method none
_refine_ls_goodness_of_fit_ref 1.045
_refine_ls_hydrogen_treatment mixed
_refine_ls_matrix_type full
_refine_ls_number_parameters 201
_refine_ls_number_reflns 1970
_refine_ls_number_restraints 73
_refine_ls_restrained_S_all 1.088
_refine_ls_R_factor_all 0.1004
_refine_ls_R_factor_gt 0.0684
_refine_ls_shift/su_max 0.000
_refine_ls_shift/su_mean 0.000
_refine_ls_structure_factor_coef Fsqd
_refine_ls_weighting_details 'calc w=1/[\s^2^(Fo^2^)+(0.0891P)^2^+0.6402P] where P=(Fo^2^+2Fc^2^)/3'
_refine_ls_weighting_scheme calc
_refine_ls_wR_factor_gt 0.1698
_refine_ls_wR_factor_ref 0.1908
_reflns_number_gt 1372
_reflns_number_total 1970
_reflns_threshold_expression >2sigma(I)
_cod_data_source_file C0CC01952F.TXT
_cod_data_source_block 1TFE
_cod_depositor_comments
;
The following automatic conversions were performed:
'_symmetry_cell_setting' value 'Triclinic' changed to 'triclinic'
according to '/home/saulius/struct/CIF-dictionaries/cif_core.dic'
dictionary named 'cif_core.dic' version 2.4.1 from 2010-06-29.

Automatic conversion script
Id: cif_fix_enum 1527 2010-12-29 10:47:43Z saulius 
;
_cod_original_cell_volume 563.7(2)
_cod_database_code 7105758

loop_
_symmetry_equiv_pos_as_xyz
'x, y, z'
'-x, -y, -z'

loop_
_atom_site_label
_atom_site_type_symbol
_atom_site_fract_x
_atom_site_fract_y
_atom_site_fract_z
_atom_site_U_iso_or_equiv
_atom_site_adp_type
_atom_site_occupancy
_atom_site_symmetry_multiplicity
_atom_site_calc_flag
_atom_site_refinement_flags
_atom_site_disorder_assembly
_atom_site_disorder_group
C1 C 0.1772(7) 0.6143(3) 0.3803(3) 0.0216(8) Uani 1 1 d . A .
C2 C 0.2137(8) 0.4215(4) 0.2475(3) 0.0273(9) Uani 1 1 d . . .
H2A H 0.3822 0.4846 0.2357 0.033 Uiso 1 1 calc R . .
H2B H 0.0767 0.4008 0.1784 0.033 Uiso 1 1 calc R . .
C3 C 0.3168(7) 0.2874(4) 0.2852(3) 0.0224(8) Uani 1 1 d . . .
C4 C 0.1705(8) 0.1573(4) 0.2442(3) 0.0294(9) Uani 1 1 d . . .
H4 H 0.0050 0.1502 0.1884 0.035 Uiso 1 1 calc R . .
C5 C 0.2698(9) 0.0385(4) 0.2859(3) 0.0318(9) Uani 1 1 d . . .
H5 H 0.1735 -0.0516 0.2589 0.038 Uiso 1 1 calc R . .
C6 C 0.5081(8) 0.0518(4) 0.3666(3) 0.0254(8) Uani 1 1 d . . .
H6 H 0.5798 -0.0286 0.3962 0.030 Uiso 1 1 calc R . .
C7 C 0.6439(7) 0.1858(3) 0.4045(3) 0.0212(8) Uani 1 1 d . . .
C8 C 0.9090(7) 0.2018(4) 0.4932(3) 0.0258(8) Uani 1 1 d . . .
H8A H 0.8762 0.1342 0.5459 0.031 Uiso 1 1 calc R . .
H8B H 1.0788 0.1770 0.4626 0.031 Uiso 1 1 calc R . .
N1 N 0.0206(7) 0.6598(3) 0.4517(2) 0.0239(7) Uani 1 1 d . . .
H1 H -0.138(9) 0.622(4) 0.452(3) 0.023(10) Uiso 1 1 d . . .
N2 N 0.0700(7) 0.4912(3) 0.3242(2) 0.0255(7) Uani 1 1 d . . .
H2 H -0.083(9) 0.445(4) 0.343(3) 0.031(11) Uiso 1 1 d . . .
N3 N 0.5525(6) 0.3011(3) 0.3644(2) 0.0223(7) Uani 1 1 d . . .
O1 O 0.4066(5) 0.6841(2) 0.36883(19) 0.0264(6) Uani 1 1 d . . .
O1SA O 0.7003(13) 0.7813(6) 0.2221(5) 0.0289(9) Uiso 0.35 1 d PD A 1
C1SA C 0.553(3) 0.7143(11) 0.1185(7) 0.0327(19) Uiso 0.35 1 d PD A 1
H1S1 H 0.3449 0.6869 0.1199 0.039 Uiso 0.35 1 calc PR A 1
H1S2 H 0.6426 0.6290 0.1009 0.039 Uiso 0.35 1 calc PR A 1
C2SA C 0.580(2) 0.8147(10) 0.0379(8) 0.0392(17) Uiso 0.35 1 d PD A 1
F1SA F 0.418(2) 0.7587(15) -0.0564(7) 0.039(3) Uiso 0.35 1 d PD A 1
F2SA F 0.8571(15) 0.8359(11) 0.0258(6) 0.0464(19) Uiso 0.35 1 d PD A 1
F3SA F 0.488(2) 0.9353(11) 0.0609(9) 0.101(3) Uiso 0.35 1 d PD A 1
O1SB O 0.7003(13) 0.7813(6) 0.2221(5) 0.0289(9) Uiso 0.20 1 d PD B 2
C1SB C 0.490(4) 0.754(3) 0.1224(11) 0.0327(19) Uiso 0.20 1 d PD B 2
H1S3 H 0.3308 0.8142 0.1244 0.039 Uiso 0.20 1 calc PR B 2
H1S4 H 0.4040 0.6554 0.1143 0.039 Uiso 0.20 1 calc PR B 2
C2SB C 0.630(3) 0.7836(15) 0.0298(13) 0.0392(17) Uiso 0.20 1 d PD B 2
F1SB F 0.796(4) 0.6848(19) 0.0092(14) 0.073(5) Uiso 0.20 1 d PD B 2
F2SB F 0.808(3) 0.9052(14) 0.0445(11) 0.056(4) Uiso 0.20 1 d PD B 2
F3SB F 0.436(3) 0.8025(17) -0.0580(13) 0.057(7) Uiso 0.20 1 d PD B 2
O2SA O 0.7342(15) 0.7490(7) 0.2159(6) 0.0289(9) Uiso 0.25 1 d PD A 3
C3SA C 0.495(3) 0.777(2) 0.1338(10) 0.0327(19) Uiso 0.25 1 d PD A 3
H3S1 H 0.4900 0.8785 0.1263 0.039 Uiso 0.25 1 calc PR A 3
H3S2 H 0.3041 0.7346 0.1455 0.039 Uiso 0.25 1 calc PR A 3
C4SA C 0.593(3) 0.7033(13) 0.0425(11) 0.0392(17) Uiso 0.25 1 d PD A 3
F4SA F 0.8464(18) 0.7555(14) 0.0170(7) 0.035(2) Uiso 0.25 1 d PD A 3
F5SA F 0.400(2) 0.6875(14) -0.0505(9) 0.051(3) Uiso 0.25 1 d PD A 3
F6SA F 0.623(3) 0.5678(11) 0.0593(10) 0.069(3) Uiso 0.25 1 d PD A 3
O2SB O 0.7342(15) 0.7490(7) 0.2159(6) 0.0289(9) Uiso 0.20 1 d PD C 4
C3SB C 0.581(5) 0.8076(18) 0.1244(11) 0.0327(19) Uiso 0.20 1 d PD C 4
H3S3 H 0.6929 0.8939 0.1087 0.039 Uiso 0.20 1 calc PR C 4
H3S4 H 0.3864 0.8293 0.1354 0.039 Uiso 0.20 1 calc PR C 4
C4SB C 0.559(3) 0.6939(16) 0.0379(12) 0.0392(17) Uiso 0.20 1 d PD C 4
F4SB F 0.482(3) 0.7257(17) -0.0635(10) 0.035(4) Uiso 0.20 1 d PD C 4
F5SB F 0.356(3) 0.5892(18) 0.0501(14) 0.096(6) Uiso 0.20 1 d PD C 4
F6SB F 0.785(3) 0.6202(17) 0.0331(12) 0.062(4) Uiso 0.20 1 d PD C 4
H1S H 0.623(13) 0.721(5) 0.272(5) 0.093 Uiso 1 1 d D A .

loop_
_atom_site_aniso_label
_atom_site_aniso_U_11
_atom_site_aniso_U_22
_atom_site_aniso_U_33
_atom_site_aniso_U_23
_atom_site_aniso_U_13
_atom_site_aniso_U_12
C1 0.0184(17) 0.0235(18) 0.0225(19) 0.0091(14) 0.0010(14) 0.0005(14)
C2 0.0263(19) 0.030(2) 0.0225(19) 0.0032(15) 0.0004(15) -0.0031(15)
C3 0.0206(18) 0.0260(19) 0.0209(18) 0.0046(14) 0.0062(15) -0.0023(14)
C4 0.029(2) 0.031(2) 0.025(2) 0.0002(16) 0.0014(16) -0.0075(16)
C5 0.038(2) 0.025(2) 0.031(2) -0.0005(16) 0.0097(18) -0.0082(16)
C6 0.0273(19) 0.0228(18) 0.028(2) 0.0039(15) 0.0108(16) -0.0015(15)
C7 0.0188(17) 0.0220(18) 0.0250(19) 0.0061(14) 0.0099(15) -0.0005(14)
C8 0.0208(18) 0.0266(19) 0.032(2) 0.0075(15) 0.0073(16) 0.0035(15)
N1 0.0142(15) 0.0270(17) 0.0301(18) 0.0065(13) 0.0055(13) -0.0055(13)
N2 0.0194(16) 0.0234(16) 0.0334(18) 0.0063(13) 0.0066(14) -0.0047(13)
N3 0.0205(15) 0.0230(16) 0.0241(16) 0.0048(12) 0.0073(13) -0.0011(12)
O1 0.0173(12) 0.0297(14) 0.0314(15) 0.0069(11) 0.0059(10) -0.0069(10)

loop_
_atom_type_symbol
_atom_type_description
_atom_type_scat_dispersion_real
_atom_type_scat_dispersion_imag
_atom_type_scat_source
C C 0.0033 0.0016 'International Tables Vol C Tables 4.2.6.8 and 6.1.1.4'
H H 0.0000 0.0000 'International Tables Vol C Tables 4.2.6.8 and 6.1.1.4'
N N 0.0061 0.0033 'International Tables Vol C Tables 4.2.6.8 and 6.1.1.4'
O O 0.0106 0.0060 'International Tables Vol C Tables 4.2.6.8 and 6.1.1.4'
F F 0.0171 0.0103 'International Tables Vol C Tables 4.2.6.8 and 6.1.1.4'

loop_
_geom_angle_atom_site_label_1
_geom_angle_atom_site_label_2
_geom_angle_atom_site_label_3
_geom_angle
_geom_angle_site_symmetry_1
_geom_angle_site_symmetry_3
_geom_angle_publ_flag
O1 C1 N1 120.8(3) . . ?
O1 C1 N2 123.6(3) . . ?
N1 C1 N2 115.6(3) . . ?
N2 C2 C3 111.5(3) . . ?
N2 C2 H2A 109.3 . . ?
C3 C2 H2A 109.3 . . ?
N2 C2 H2B 109.3 . . ?
C3 C2 H2B 109.3 . . ?
H2A C2 H2B 108.0 . . ?
N3 C3 C4 122.0(3) . . ?
N3 C3 C2 116.1(3) . . ?
C4 C3 C2 121.9(3) . . ?
C5 C4 C3 118.9(3) . . ?
C5 C4 H4 120.6 . . ?
C3 C4 H4 120.6 . . ?
C6 C5 C4 119.4(3) . . ?
C6 C5 H5 120.3 . . ?
C4 C5 H5 120.3 . . ?
C5 C6 C7 118.8(3) . . ?
C5 C6 H6 120.6 . . ?
C7 C6 H6 120.6 . . ?
N3 C7 C6 122.5(3) . . ?
N3 C7 C8 118.2(3) . . ?
C6 C7 C8 119.3(3) . . ?
N1 C8 C7 114.7(3) 2_666 . ?
N1 C8 H8A 108.6 2_666 . ?
C7 C8 H8A 108.6 . . ?
N1 C8 H8B 108.6 2_666 . ?
C7 C8 H8B 108.6 . . ?
H8A C8 H8B 107.6 . . ?
C1 N1 C8 120.9(3) . 2_666 ?
C1 N1 H1 121(3) . . ?
C8 N1 H1 116(3) 2_666 . ?
C1 N2 C2 124.0(3) . . ?
C1 N2 H2 117(3) . . ?
C2 N2 H2 118(3) . . ?
C7 N3 C3 118.5(3) . . ?
C1 O1 H1S 141.7(19) . . ?
C1 O1 O1SA 143.4(3) . . ?
C1 O1 O2SA 141.7(3) . . ?
C1SA O1SA O1 107.4(5) . . ?
C1SA O1SA H1S 103(3) . . ?
O1SA C1SA C2SA 108.2(8) . . ?
O1SA C1SA H1S1 110.1 . . ?
C2SA C1SA H1S1 110.1 . . ?
O1SA C1SA H1S2 110.1 . . ?
C2SA C1SA H1S2 110.1 . . ?
H1S1 C1SA H1S2 108.4 . . ?
F3SA C2SA F2SA 109.3(9) . . ?
F3SA C2SA F1SA 107.5(9) . . ?
F2SA C2SA F1SA 108.2(8) . . ?
F3SA C2SA C1SA 113.5(10) . . ?
F2SA C2SA C1SA 109.7(9) . . ?
F1SA C2SA C1SA 108.5(9) . . ?
C2SB C1SB H1S3 109.4 . . ?
C2SB C1SB H1S4 109.4 . . ?
H1S3 C1SB H1S4 108.0 . . ?
F1SB C2SB F3SB 111.1(13) . . ?
F1SB C2SB F2SB 105.2(12) . . ?
F3SB C2SB F2SB 102.2(11) . . ?
F1SB C2SB C1SB 111.4(16) . . ?
F3SB C2SB C1SB 112.8(14) . . ?
F2SB C2SB C1SB 113.7(16) . . ?
C3SA O2SA O1 97.1(8) . . ?
C3SA O2SA H1S 100(3) . . ?
O2SA C3SA C4SA 96.6(10) . . ?
O2SA C3SA H3S1 112.4 . . ?
C4SA C3SA H3S1 112.4 . . ?
O2SA C3SA H3S2 112.4 . . ?
C4SA C3SA H3S2 112.4 . . ?
H3S1 C3SA H3S2 110.0 . . ?
F4SA C4SA F5SA 104.9(10) . . ?
F4SA C4SA F6SA 105.5(11) . . ?
F5SA C4SA F6SA 100.7(10) . . ?
F4SA C4SA C3SA 117.5(13) . . ?
F5SA C4SA C3SA 115.4(11) . . ?
F6SA C4SA C3SA 111.1(13) . . ?
C4SB C3SB H3S3 111.2 . . ?
C4SB C3SB H3S4 111.2 . . ?
H3S3 C3SB H3S4 109.1 . . ?
F6SB C4SB F4SB 102.8(11) . . ?
F6SB C4SB F5SB 99.6(11) . . ?
F4SB C4SB F5SB 105.2(12) . . ?
F6SB C4SB C3SB 119.7(14) . . ?
F4SB C4SB C3SB 117.7(13) . . ?
F5SB C4SB C3SB 109.6(16) . . ?

loop_
_geom_bond_atom_site_label_1
_geom_bond_atom_site_label_2
_geom_bond_distance
_geom_bond_site_symmetry_2
_geom_bond_publ_flag
C1 O1 1.250(4) . ?
C1 N1 1.345(5) . ?
C1 N2 1.346(4) . ?
C2 N2 1.449(5) . ?
C2 C3 1.504(5) . ?
C2 H2A 0.9900 . ?
C2 H2B 0.9900 . ?
C3 N3 1.349(4) . ?
C3 C4 1.389(5) . ?
C4 C5 1.383(5) . ?
C4 H4 0.9500 . ?
C5 C6 1.370(5) . ?
C5 H5 0.9500 . ?
C6 C7 1.396(5) . ?
C6 H6 0.9500 . ?
C7 N3 1.332(4) . ?
C7 C8 1.515(5) . ?
C8 N1 1.443(5) 2_666 ?
C8 H8A 0.9900 . ?
C8 H8B 0.9900 . ?
N1 C8 1.443(5) 2_666 ?
N1 H1 0.80(4) . ?
N2 H2 0.88(4) . ?
O1 O1SA 2.683(7) . ?
O1 O2SA 2.762(8) . ?
O1SA C1SA 1.455(10) . ?
O1SA H1S 0.99(7) . ?
C1SA C2SA 1.473(10) . ?
C1SA H1S1 0.9900 . ?
C1SA H1S2 0.9900 . ?
C2SA F3SA 1.311(10) . ?
C2SA F2SA 1.336(9) . ?
C2SA F1SA 1.351(9) . ?
C1SB C2SB 1.482(12) . ?
C1SB H1S3 0.9900 . ?
C1SB H1S4 0.9900 . ?
C2SB F1SB 1.331(12) . ?
C2SB F3SB 1.346(12) . ?
C2SB F2SB 1.355(12) . ?
O2SA C3SA 1.454(11) . ?
O2SA H1S 1.00(7) . ?
C3SA C4SA 1.489(12) . ?
C3SA H3S1 0.9900 . ?
C3SA H3S2 0.9900 . ?
C4SA F4SA 1.349(11) . ?
C4SA F5SA 1.350(11) . ?
C4SA F6SA 1.354(11) . ?
C3SB C4SB 1.484(12) . ?
C3SB H3S3 0.9900 . ?
C3SB H3S4 0.9900 . ?
C4SB F6SB 1.343(12) . ?
C4SB F4SB 1.347(12) . ?
C4SB F5SB 1.354(12) . ?

loop_
_geom_hbond_atom_site_label_D
_geom_hbond_atom_site_label_H
_geom_hbond_atom_site_label_A
_geom_hbond_distance_DH
_geom_hbond_distance_HA
_geom_hbond_distance_DA
_geom_hbond_angle_DHA
_geom_hbond_site_symmetry_A
N1 H1 O1 0.80(4) 2.37(4) 2.928(4) 128(3) 1_455
N2 H2 N3 0.88(4) 2.17(4) 3.038(4) 169(4) 1_455
O1SA H1S O1 0.99(7) 1.77(7) 2.683(7) 153(4) 1_555

loop_
_geom_torsion_atom_site_label_1
_geom_torsion_atom_site_label_2
_geom_torsion_atom_site_label_3
_geom_torsion_atom_site_label_4
_geom_torsion
_geom_torsion_site_symmetry_1
_geom_torsion_site_symmetry_2
_geom_torsion_site_symmetry_3
_geom_torsion_site_symmetry_4
_geom_torsion_publ_flag
N2 C2 C3 N3 -73.7(4) . . . . ?
N2 C2 C3 C4 103.6(4) . . . . ?
N3 C3 C4 C5 0.0(5) . . . . ?
C2 C3 C4 C5 -177.1(3) . . . . ?
C3 C4 C5 C6 0.3(6) . . . . ?
C4 C5 C6 C7 0.1(5) . . . . ?
C5 C6 C7 N3 -0.8(5) . . . . ?
C5 C6 C7 C8 -179.6(3) . . . . ?
N3 C7 C8 N1 19.0(5) . . . 2_666 ?
C6 C7 C8 N1 -162.1(3) . . . 2_666 ?
O1 C1 N1 C8 8.2(5) . . . 2_666 ?
N2 C1 N1 C8 -171.9(3) . . . 2_666 ?
O1 C1 N2 C2 3.0(5) . . . . ?
N1 C1 N2 C2 -176.9(3) . . . . ?
C3 C2 N2 C1 112.6(4) . . . . ?
C6 C7 N3 C3 1.1(5) . . . . ?
C8 C7 N3 C3 179.9(3) . . . . ?
C4 C3 N3 C7 -0.7(5) . . . . ?
C2 C3 N3 C7 176.7(3) . . . . ?
